data_7108398
loop_
_publ_author_name
'Zhenjun Mao'
'Haijun Qu'
'Yanyan Zhao'
'Xufeng Lin'

_publ_section_title
;
 A general access to 1,1-cyclopropane aminoketones and their conversion
 into 2-benzoyl quinolines
;
_journal_name_full Chem.Commun.
_journal_page_first 9927
_journal_paper_doi 10.1039/c2cc35235d
_journal_volume 48
_journal_year 2012
_chemical_absolute_configuration unk
_chemical_formula_moiety 'C22 H19 N O'
_chemical_formula_sum 'C22 H19 N O'
_chemical_formula_weight 313.38
_chemical_name_systematic
;
?
;
_space_group_IT_number 4
_symmetry_cell_setting monoclinic
_symmetry_space_group_name_Hall 'P 2yb'
_symmetry_space_group_name_H-M 'P 1 21 1'
_atom_sites_solution_hydrogens geom
_atom_sites_solution_primary direct
_atom_sites_solution_secondary difmap
_audit_creation_method SHELXL-97
_cell_angle_alpha 90.00
_cell_angle_beta 101.721(5)
_cell_angle_gamma 90.00
_cell_formula_units_Z 2
_cell_length_a 6.2543(3)
_cell_length_b 14.7919(6)
_cell_length_c 9.4637(5)
_cell_measurement_reflns_used 1891
_cell_measurement_temperature 293(2)
_cell_measurement_theta_max 67.1600
_cell_measurement_theta_min 2.9850
_cell_volume 857.26(7)
_computing_cell_refinement 'CrysAlis PRO (Oxford Diffraction, 2010)'
_computing_data_collection 'CrysAlis PRO'
_computing_data_reduction 'CrysAlis PRO'
_computing_molecular_graphics 'OLEX2 (Dolomanov et al., 2009)'
_computing_publication_material OLEX2
_computing_structure_refinement 'SHELXL-97 (Sheldrick, 2008)'
_computing_structure_solution 'SHELXS-97 (Sheldrick, 2008)'
_diffrn_ambient_temperature 293(2)
_diffrn_detector_area_resol_mean 10.3592
_diffrn_measured_fraction_theta_full 0.985
_diffrn_measured_fraction_theta_max 0.985
_diffrn_measurement_device_type 'Xcalibur, Atlas, Gemini ultra'
_diffrn_measurement_method '\w scans'
_diffrn_radiation_monochromator graphite
_diffrn_radiation_source 'fine-focus sealed tube'
_diffrn_radiation_type CuK\a
_diffrn_radiation_wavelength 1.54184
_diffrn_reflns_av_R_equivalents 0.0264
_diffrn_reflns_av_sigmaI/netI 0.0287
_diffrn_reflns_limit_h_max 6
_diffrn_reflns_limit_h_min -7
_diffrn_reflns_limit_k_max 17
_diffrn_reflns_limit_k_min -11
_diffrn_reflns_limit_l_max 11
_diffrn_reflns_limit_l_min -10
_diffrn_reflns_number 3293
_diffrn_reflns_theta_full 65.01
_diffrn_reflns_theta_max 65.01
_diffrn_reflns_theta_min 4.77
_exptl_absorpt_coefficient_mu 0.576
_exptl_absorpt_correction_T_max 0.9363
_exptl_absorpt_correction_T_min 0.8291
_exptl_absorpt_correction_type multi-scan
_exptl_absorpt_process_details
;
CrysAlis PRO (Oxford Diffraction, 2010)
;
_exptl_crystal_colour colorless
_exptl_crystal_density_diffrn 1.214
_exptl_crystal_density_method 'not measured'
_exptl_crystal_description platelet
_exptl_crystal_F_000 332
_exptl_crystal_size_max 0.35
_exptl_crystal_size_mid 0.28
_exptl_crystal_size_min 0.12
_refine_diff_density_max 0.116
_refine_diff_density_min -0.113
_refine_diff_density_rms 0.028
_refine_ls_abs_structure_details 'Flack H D (1983), Acta Cryst. A39, 876-881'
_refine_ls_abs_structure_Flack 1.7(6)
_refine_ls_extinction_coef 0.0257(19)
_refine_ls_extinction_expression Fc^*^=kFc[1+0.001xFc^2^\l^3^/sin(2\q)]^-1/4^
_refine_ls_extinction_method SHELXL
_refine_ls_goodness_of_fit_ref 1.118
_refine_ls_hydrogen_treatment constr
_refine_ls_matrix_type full
_refine_ls_number_parameters 218
_refine_ls_number_reflns 2077
_refine_ls_number_restraints 1
_refine_ls_restrained_S_all 1.118
_refine_ls_R_factor_all 0.0445
_refine_ls_R_factor_gt 0.0379
_refine_ls_shift/su_max 0.000
_refine_ls_shift/su_mean 0.000
_refine_ls_structure_factor_coef Fsqd
_refine_ls_weighting_details 'calc w=1/[\s^2^(Fo^2^)+(0.0509P)^2^+0.1125P] where P=(Fo^2^+2Fc^2^)/3'
_refine_ls_weighting_scheme calc
_refine_ls_wR_factor_gt 0.1049
_refine_ls_wR_factor_ref 0.1158
_reflns_number_gt 1847
_reflns_number_total 2077
_reflns_threshold_expression >2sigma(I)
_cod_data_source_file c2cc35235d.txt
_cod_data_source_block 110321_mzj0315
_cod_original_cell_volume 857.25(6)
_cod_original_sg_symbol_H-M 'P 21'
_cod_database_code 7108398

loop_
_symmetry_equiv_pos_as_xyz
'x, y, z'
'-x, y+1/2, -z'

loop_
_atom_site_label
_atom_site_type_symbol
_atom_site_fract_x
_atom_site_fract_y
_atom_site_fract_z
_atom_site_U_iso_or_equiv
_atom_site_adp_type
_atom_site_occupancy
_atom_site_symmetry_multiplicity
_atom_site_calc_flag
_atom_site_refinement_flags
O1 O -0.2959(3) 0.2912(2) 0.5115(3) 0.0884(8) Uani 1 1 d .
N1 N 0.1893(4) 0.32595(17) 0.3768(3) 0.0593(6) Uani 1 1 d .
H1A H 0.3125 0.2983 0.3993 0.071 Uiso 1 1 calc R
C1 C 0.2581(5) 0.2822(2) 0.7001(4) 0.0651(8) Uani 1 1 d .
H1 H 0.3191 0.2526 0.6311 0.078 Uiso 1 1 calc R
C2 C 0.3801(6) 0.2940(3) 0.8386(4) 0.0818(10) Uani 1 1 d .
H2 H 0.5210 0.2708 0.8628 0.098 Uiso 1 1 calc R
C3 C 0.2943(8) 0.3393(3) 0.9389(5) 0.0963(12) Uani 1 1 d .
H3 H 0.3773 0.3468 1.0315 0.116 Uiso 1 1 calc R
C4 C 0.0885(9) 0.3739(3) 0.9057(5) 0.0965(13) Uani 1 1 d .
H4 H 0.0330 0.4059 0.9748 0.116 Uiso 1 1 calc R
C5 C -0.0381(7) 0.3613(2) 0.7693(5) 0.0806(11) Uani 1 1 d .
H5 H -0.1795 0.3841 0.7472 0.097 Uiso 1 1 calc R
C6 C 0.0464(5) 0.3142(2) 0.6644(3) 0.0605(7) Uani 1 1 d .
C7 C -0.0987(5) 0.2960(2) 0.5216(4) 0.0641(8) Uani 1 1 d .
C8 C -0.0036(4) 0.2788(2) 0.3910(3) 0.0577(7) Uani 1 1 d .
C9 C -0.1600(5) 0.2532(2) 0.2537(4) 0.0731(9) Uani 1 1 d .
H9A H -0.3148 0.2539 0.2547 0.088 Uiso 1 1 calc R
H9B H -0.1240 0.2721 0.1631 0.088 Uiso 1 1 calc R
C10 C -0.0257(5) 0.1808(2) 0.3358(4) 0.0651(8) Uani 1 1 d .
H10 H -0.1066 0.1414 0.3896 0.078 Uiso 1 1 calc R
C11 C 0.1601(5) 0.1350(2) 0.2873(3) 0.0632(8) Uani 1 1 d .
C12 C 0.1865(8) 0.1395(4) 0.1467(4) 0.1044(15) Uani 1 1 d .
H12 H 0.0882 0.1720 0.0785 0.125 Uiso 1 1 calc R
C13 C 0.3604(10) 0.0952(4) 0.1078(6) 0.1238(19) Uani 1 1 d .
H13 H 0.3781 0.0989 0.0127 0.149 Uiso 1 1 calc R
C14 C 0.5055(7) 0.0469(3) 0.2038(5) 0.0925(12) Uani 1 1 d .
H14 H 0.6202 0.0169 0.1750 0.111 Uiso 1 1 calc R
C15 C 0.4814(6) 0.0427(3) 0.3432(5) 0.0845(10) Uani 1 1 d .
H15 H 0.5814 0.0109 0.4113 0.101 Uiso 1 1 calc R
C16 C 0.3089(6) 0.0858(2) 0.3825(4) 0.0724(9) Uani 1 1 d .
H16 H 0.2921 0.0814 0.4777 0.087 Uiso 1 1 calc R
C17 C 0.1876(4) 0.41386(19) 0.3288(3) 0.0514(7) Uani 1 1 d .
C18 C 0.0074(5) 0.4694(2) 0.3176(4) 0.0708(9) Uani 1 1 d .
H18 H -0.1200 0.4470 0.3410 0.085 Uiso 1 1 calc R
C19 C 0.0145(6) 0.5571(3) 0.2724(5) 0.0868(11) Uani 1 1 d .
H19 H -0.1092 0.5931 0.2647 0.104 Uiso 1 1 calc R
C20 C 0.1979(6) 0.5928(3) 0.2385(5) 0.0854(11) Uani 1 1 d .
H20 H 0.2016 0.6527 0.2093 0.102 Uiso 1 1 calc R
C21 C 0.3771(6) 0.5383(3) 0.2484(4) 0.0771(10) Uani 1 1 d .
H21 H 0.5031 0.5613 0.2239 0.093 Uiso 1 1 calc R
C22 C 0.3744(5) 0.4499(2) 0.2941(3) 0.0617(8) Uani 1 1 d .
H22 H 0.4988 0.4144 0.3015 0.074 Uiso 1 1 calc R

loop_
_atom_site_aniso_label
_atom_site_aniso_U_11
_atom_site_aniso_U_22
_atom_site_aniso_U_33
_atom_site_aniso_U_23
_atom_site_aniso_U_13
_atom_site_aniso_U_12
O1 0.0492(11) 0.109(2) 0.1116(18) 0.0134(16) 0.0277(11) 0.0064(13)
N1 0.0433(11) 0.0553(15) 0.0805(16) 0.0073(12) 0.0151(10) 0.0044(10)
C1 0.0627(16) 0.0603(19) 0.075(2) 0.0003(16) 0.0203(15) 0.0004(15)
C2 0.081(2) 0.084(3) 0.078(2) 0.002(2) 0.0116(18) -0.001(2)
C3 0.124(3) 0.089(3) 0.076(2) -0.004(2) 0.021(2) -0.002(3)
C4 0.145(4) 0.078(3) 0.078(3) -0.011(2) 0.048(3) -0.002(3)
C5 0.093(2) 0.064(2) 0.099(3) 0.0070(19) 0.054(2) 0.0105(18)
C6 0.0672(17) 0.0478(16) 0.0717(18) 0.0044(14) 0.0265(14) -0.0008(13)
C7 0.0509(15) 0.0545(18) 0.092(2) 0.0091(16) 0.0255(14) 0.0059(13)
C8 0.0460(13) 0.0531(16) 0.0726(18) 0.0084(14) 0.0088(12) 0.0007(13)
C9 0.0565(16) 0.072(2) 0.086(2) 0.0013(18) 0.0039(15) -0.0019(15)
C10 0.0560(16) 0.0565(18) 0.080(2) 0.0030(16) 0.0075(14) -0.0041(14)
C11 0.0725(19) 0.0497(17) 0.0670(19) -0.0050(15) 0.0135(15) -0.0082(14)
C12 0.122(3) 0.122(4) 0.067(2) 0.003(2) 0.012(2) 0.040(3)
C13 0.166(5) 0.134(5) 0.082(3) -0.005(3) 0.050(3) 0.037(4)
C14 0.094(3) 0.072(2) 0.120(4) -0.020(3) 0.040(3) 0.003(2)
C15 0.086(2) 0.075(2) 0.094(3) 0.008(2) 0.021(2) 0.014(2)
C16 0.075(2) 0.073(2) 0.071(2) 0.0102(18) 0.0198(16) 0.0099(18)
C17 0.0515(15) 0.0501(16) 0.0548(15) -0.0074(13) 0.0162(12) -0.0023(13)
C18 0.0507(16) 0.060(2) 0.106(3) 0.0042(18) 0.0254(16) -0.0001(14)
C19 0.066(2) 0.060(2) 0.136(3) 0.007(2) 0.025(2) 0.0063(16)
C20 0.085(3) 0.057(2) 0.117(3) 0.010(2) 0.029(2) -0.0077(19)
C21 0.068(2) 0.083(2) 0.083(2) 0.010(2) 0.0230(17) -0.0158(18)
C22 0.0520(16) 0.068(2) 0.0680(18) -0.0016(15) 0.0193(14) -0.0015(14)

loop_
_atom_type_symbol
_atom_type_description
_atom_type_scat_dispersion_real
_atom_type_scat_dispersion_imag
_atom_type_scat_source
C C 0.0181 0.0091 'International Tables Vol C Tables 4.2.6.8 and 6.1.1.4'
H H 0.0000 0.0000 'International Tables Vol C Tables 4.2.6.8 and 6.1.1.4'
N N 0.0311 0.0180 'International Tables Vol C Tables 4.2.6.8 and 6.1.1.4'
O O 0.0492 0.0322 'International Tables Vol C Tables 4.2.6.8 and 6.1.1.4'

loop_
_geom_angle_atom_site_label_1
_geom_angle_atom_site_label_2
_geom_angle_atom_site_label_3
_geom_angle
C17 N1 C8 122.9(2)
C17 N1 H1A 118.5
C8 N1 H1A 118.5
C6 C1 C2 120.2(3)
C6 C1 H1 119.9
C2 C1 H1 119.9
C3 C2 C1 120.2(4)
C3 C2 H2 119.9
C1 C2 H2 119.9
C2 C3 C4 120.9(4)
C2 C3 H3 119.6
C4 C3 H3 119.6
C3 C4 C5 120.0(4)
C3 C4 H4 120.0
C5 C4 H4 120.0
C4 C5 C6 120.1(4)
C4 C5 H5 119.9
C6 C5 H5 119.9
C1 C6 C5 118.5(3)
C1 C6 C7 122.4(3)
C5 C6 C7 119.0(3)
O1 C7 C6 120.0(3)
O1 C7 C8 119.4(3)
C6 C7 C8 120.5(2)
N1 C8 C7 118.7(3)
N1 C8 C9 117.2(3)
C7 C8 C9 117.2(2)
N1 C8 C10 116.7(2)
C7 C8 C10 114.6(3)
C9 C8 C10 58.2(2)
C10 C9 C8 61.9(2)
C10 C9 H9A 117.6
C8 C9 H9A 117.6
C10 C9 H9B 117.6
C8 C9 H9B 117.6
H9A C9 H9B 114.7
C9 C10 C11 124.0(3)
C9 C10 C8 59.9(2)
C11 C10 C8 120.7(2)
C9 C10 H10 113.9
C11 C10 H10 113.9
C8 C10 H10 113.9
C16 C11 C12 117.7(3)
C16 C11 C10 120.4(3)
C12 C11 C10 121.9(3)
C11 C12 C13 119.4(4)
C11 C12 H12 120.3
C13 C12 H12 120.3
C14 C13 C12 121.9(4)
C14 C13 H13 119.0
C12 C13 H13 119.0
C13 C14 C15 119.0(4)
C13 C14 H14 120.5
C15 C14 H14 120.5
C14 C15 C16 119.5(4)
C14 C15 H15 120.3
C16 C15 H15 120.3
C11 C16 C15 122.5(3)
C11 C16 H16 118.7
C15 C16 H16 118.7
N1 C17 C18 122.6(2)
N1 C17 C22 119.5(3)
C18 C17 C22 117.9(3)
C19 C18 C17 120.7(3)
C19 C18 H18 119.7
C17 C18 H18 119.7
C20 C19 C18 121.6(3)
C20 C19 H19 119.2
C18 C19 H19 119.2
C19 C20 C21 118.3(4)
C19 C20 H20 120.8
C21 C20 H20 120.8
C20 C21 C22 121.2(3)
C20 C21 H21 119.4
C22 C21 H21 119.4
C21 C22 C17 120.3(3)
C21 C22 H22 119.8
C17 C22 H22 119.8

loop_
_geom_bond_atom_site_label_1
_geom_bond_atom_site_label_2
_geom_bond_distance
O1 C7 1.220(3)
N1 C17 1.377(4)
N1 C8 1.423(4)
N1 H1A 0.8600
C1 C6 1.383(4)
C1 C2 1.387(5)
C1 H1 0.9300
C2 C3 1.359(6)
C2 H2 0.9300
C3 C4 1.361(6)
C3 H3 0.9300
C4 C5 1.383(6)
C4 H4 0.9300
C5 C6 1.401(5)
C5 H5 0.9300
C6 C7 1.491(5)
C7 C8 1.498(4)
C8 C9 1.507(4)
C8 C10 1.538(4)
C9 C10 1.481(5)
C9 H9A 0.9700
C9 H9B 0.9700
C10 C11 1.496(5)
C10 H10 0.9800
C11 C16 1.367(5)
C11 C12 1.375(5)
C12 C13 1.382(7)
C12 H12 0.9300
C13 C14 1.351(7)
C13 H13 0.9300
C14 C15 1.360(6)
C14 H14 0.9300
C15 C16 1.368(5)
C15 H15 0.9300
C16 H16 0.9300
C17 C18 1.381(4)
C17 C22 1.384(4)
C18 C19 1.369(5)
C18 H18 0.9300
C19 C20 1.359(5)
C19 H19 0.9300
C20 C21 1.368(5)
C20 H20 0.9300
C21 C22 1.377(5)
C21 H21 0.9300
C22 H22 0.9300
